data_4038640
loop_
_publ_author_name
'Yang, Sheng-Yi'
'Tian, Qi-Sheng'
'Yu, You-Jun'
'Zou, Sheng-Nan'
'Li, Hong-Cheng'
'Khan, Aziz'
'Wu, Qian-Han'
'Jiang, Zuo-Quan'
'Liao, Liang-Sheng'

_publ_section_title
;
 Sky-Blue Thermally Activated Delayed Fluorescence with Intramolecular
 Spatial Charge Transfer Based on a Dibenzothiophene Sulfone Emitter.
;
_journal_issue 16
_journal_name_full 'The Journal of organic chemistry'
_journal_page_first 10628
_journal_page_last 10637
_journal_paper_doi 10.1021/acs.joc.0c01200
_journal_volume 85
_journal_year 2020
_chemical_formula_moiety 'C43 H27 N O2 S, C H Cl3'
_chemical_formula_sum 'C44 H28 Cl3 N O2 S'
_chemical_formula_weight 741.08
_space_group_crystal_system monoclinic
_space_group_IT_number 14
_space_group_name_Hall '-P 2ybc'
_space_group_name_H-M_alt 'P 1 21/c 1'
_atom_sites_solution_hydrogens geom
_atom_sites_solution_primary dual
_audit_creation_date 2019-06-13
_audit_creation_method
;
Olex2 1.2
(compiled 2018.05.29 svn.r3508 for OlexSys, GUI svn.r5506)
;
_cell_angle_alpha 90
_cell_angle_beta 110.5880(10)
_cell_angle_gamma 90
_cell_formula_units_Z 4
_cell_length_a 19.4003(9)
_cell_length_b 8.8494(4)
_cell_length_c 21.4549(10)
_cell_measurement_reflns_used 9417
_cell_measurement_temperature 100(2)
_cell_measurement_theta_max 27.364
_cell_measurement_theta_min 2.243
_cell_volume 3448.2(3)
_computing_cell_refinement 'SAINT V8.38A (?, 2016)'
_computing_data_reduction 'SAINT V8.38A (?, 2016)'
_computing_molecular_graphics 'Olex2 (Dolomanov et al., 2009)'
_computing_publication_material 'Olex2 (Dolomanov et al., 2009)'
_computing_structure_refinement 'ShelXL (Sheldrick, 2015)'
_computing_structure_solution 'ShelXT (Sheldrick, 2015)'
_diffrn_ambient_temperature 100.0
_diffrn_measured_fraction_theta_full 0.999
_diffrn_measured_fraction_theta_max 0.999
_diffrn_measurement_device_type 'Bruker APEX-II CCD'
_diffrn_measurement_method '\f and \w scans'
_diffrn_radiation_type MoK\a
_diffrn_radiation_wavelength 0.71073
_diffrn_reflns_av_R_equivalents 0.0577
_diffrn_reflns_av_unetI/netI 0.0395
_diffrn_reflns_Laue_measured_fraction_full 0.999
_diffrn_reflns_Laue_measured_fraction_max 0.999
_diffrn_reflns_limit_h_max 23
_diffrn_reflns_limit_h_min -23
_diffrn_reflns_limit_k_max 10
_diffrn_reflns_limit_k_min -10
_diffrn_reflns_limit_l_max 25
_diffrn_reflns_limit_l_min -25
_diffrn_reflns_number 34215
_diffrn_reflns_point_group_measured_fraction_full 0.999
_diffrn_reflns_point_group_measured_fraction_max 0.999
_diffrn_reflns_theta_full 25.027
_diffrn_reflns_theta_max 25.027
_diffrn_reflns_theta_min 2.243
_exptl_absorpt_coefficient_mu 0.368
_exptl_absorpt_correction_T_max 0.7456
_exptl_absorpt_correction_T_min 0.6697
_exptl_absorpt_correction_type multi-scan
_exptl_absorpt_process_details
'SADABS-2016/2 (Bruker,2016/2) was used for absorption correction. wR2(int) was 0.1111 before and 0.0548 after correction. The Ratio of minimum to maximum transmission is 0.8982. The \l/2 correction factor is Not present.'
_exptl_crystal_colour colourless
_exptl_crystal_colour_primary colourless
_exptl_crystal_density_diffrn 1.428
_exptl_crystal_description block
_exptl_crystal_F_000 1528
_exptl_crystal_size_max 0.15
_exptl_crystal_size_mid 0.12
_exptl_crystal_size_min 0.08
_refine_diff_density_max 2.454
_refine_diff_density_min -0.928
_refine_diff_density_rms 0.101
_refine_ls_extinction_method none
_refine_ls_goodness_of_fit_ref 1.060
_refine_ls_hydrogen_treatment constr
_refine_ls_matrix_type full
_refine_ls_number_parameters 461
_refine_ls_number_reflns 6092
_refine_ls_number_restraints 0
_refine_ls_restrained_S_all 1.060
_refine_ls_R_factor_all 0.0931
_refine_ls_R_factor_gt 0.0757
_refine_ls_shift/su_max 0.001
_refine_ls_shift/su_mean 0.000
_refine_ls_structure_factor_coef Fsqd
_refine_ls_weighting_details 'w=1/[\s^2^(Fo^2^)+(0.0786P)^2^+17.9718P] where P=(Fo^2^+2Fc^2^)/3'
_refine_ls_weighting_scheme calc
_refine_ls_wR_factor_gt 0.1898
_refine_ls_wR_factor_ref 0.2024
_reflns_Friedel_coverage 0.000
_reflns_number_gt 4953
_reflns_number_total 6092
_reflns_threshold_expression 'I > 2\s(I)'
_cod_data_source_file jo0c01200_si_002.cif
_cod_data_source_block 0613spiroso2tpa_0m
_cod_depositor_comments 'Adding full bibliography for 4038639--4038640.cif.'
_cod_database_code 4038640
_shelx_shelxl_version_number 2018/3
_shelx_space_group_comment
;
The symmetry employed for this shelxl refinement is uniquely defined
by the following loop, which should always be used as a source of
symmetry information in preference to the above space-group names.
They are only intended as comments.
;
_shelx_estimated_absorpt_t_max 0.971
_shelx_estimated_absorpt_t_min 0.947
_olex2_refinement_description
;
1. Twinned data refinement
 Scales: 1(10)
 0(10)
2. Fixed Uiso
 At 1.2 times of:
  All C(H) groups
3.a Ternary CH refined with riding coordinates:
 C45(H45)
3.b Aromatic/amide H refined with riding coordinates:
 C39(H39), C27(H27), C37(H37), C14(H14), C12(H12), C42(H42), C41(H41),
 C15(H15), C16(H16), C30(H30), C36(H36), C35(H35), C9(H9), C33(H33), C34(H34),
 C28(H28), C10(H10), C29(H29), C22(H22), C40(H40), C25(H25), C24(H24), C4(H4),
 C23(H23), C2(H2), C5(H5), C3(H3)
;
_olex2_submission_special_instructions 'No special instructions were received'

loop_
_space_group_symop_operation_xyz
'x, y, z'
'-x, y+1/2, -z+1/2'
'-x, -y, -z'
'x, -y-1/2, z-1/2'

loop_
_atom_site_label
_atom_site_type_symbol
_atom_site_fract_x
_atom_site_fract_y
_atom_site_fract_z
_atom_site_U_iso_or_equiv
_atom_site_adp_type
_atom_site_occupancy
_atom_site_site_symmetry_order
_atom_site_calc_flag
_atom_site_refinement_flags_posn
_atom_site_refinement_flags_adp
_atom_site_refinement_flags_occupancy
_atom_site_disorder_assembly
_atom_site_disorder_group
S1 S 0.92152(6) 0.52843(14) 0.58620(5) 0.0223(3) Uani 1 1 d . . . . .
Cl3 Cl 0.92682(8) 0.15923(16) 0.49363(6) 0.0371(3) Uani 1 1 d . . . . .
Cl2 Cl 0.78121(9) 0.0394(2) 0.47038(7) 0.0539(5) Uani 1 1 d . . . . .
Cl1 Cl 0.88251(10) -0.12386(19) 0.42308(8) 0.0610(5) Uani 1 1 d . . . . .
O2 O 0.87225(18) 0.5542(4) 0.52016(15) 0.0267(8) Uani 1 1 d . . . . .
O1 O 0.99257(17) 0.4600(4) 0.59524(16) 0.0280(8) Uani 1 1 d . . . . .
N1 N 0.6565(2) 0.4968(4) 0.60940(16) 0.0149(7) Uani 1 1 d . . . . .
C38 C 0.6754(2) 0.4947(4) 0.72789(19) 0.0118(8) Uani 1 1 d . . . . .
C26 C 0.6354(2) 0.2603(5) 0.65745(19) 0.0126(8) Uani 1 1 d . . . . .
C13 C 0.7950(2) 0.2303(5) 0.77324(19) 0.0151(9) Uani 1 1 d . . . . .
C31 C 0.6371(2) 0.3434(5) 0.6030(2) 0.0134(8) Uani 1 1 d . . . . .
C32 C 0.6470(2) 0.5832(5) 0.55004(19) 0.0151(9) Uani 1 1 d . . . . .
C18 C 0.7249(2) 0.2419(4) 0.77551(18) 0.0116(8) Uani 1 1 d . . . . .
C20 C 0.6006(2) 0.2966(5) 0.7599(2) 0.0137(8) Uani 1 1 d . . . . .
C39 C 0.6949(2) 0.5731(5) 0.7875(2) 0.0153(9) Uani 1 1 d . . . . .
H39 H 0.692747 0.522530 0.825825 0.018 Uiso 1 1 calc R . . . .
C17 C 0.7073(2) 0.1738(5) 0.82679(19) 0.0137(8) Uani 1 1 d . . . . .
C11 C 0.8196(2) 0.3038(5) 0.72177(19) 0.0149(9) Uani 1 1 d . . . . .
C27 C 0.6144(2) 0.1082(5) 0.6481(2) 0.0164(9) Uani 1 1 d . . . . .
H27 H 0.612319 0.051800 0.685127 0.020 Uiso 1 1 calc R . . . .
C43 C 0.6763(2) 0.5710(5) 0.67116(19) 0.0125(8) Uani 1 1 d . . . . .
C19 C 0.6580(2) 0.3272(4) 0.72761(19) 0.0113(8) Uani 1 1 d . . . . .
C37 C 0.5779(2) 0.6390(5) 0.5129(2) 0.0164(9) Uani 1 1 d . . . . .
H37 H 0.537279 0.621565 0.526966 0.020 Uiso 1 1 calc R . . . .
C14 C 0.8473(2) 0.1444(5) 0.8230(2) 0.0170(9) Uani 1 1 d . . . . .
H14 H 0.895497 0.133145 0.821741 0.020 Uiso 1 1 calc R . . . .
C12 C 0.8467(2) 0.4511(5) 0.7313(2) 0.0165(9) Uani 1 1 d . . . . .
H12 H 0.844914 0.508148 0.768215 0.020 Uiso 1 1 calc R . . . .
C7 C 0.8763(2) 0.5149(5) 0.6872(2) 0.0178(9) Uani 1 1 d . . . . .
C21 C 0.6302(2) 0.2077(5) 0.81731(19) 0.0145(9) Uani 1 1 d . . . . .
C42 C 0.6983(2) 0.7238(5) 0.6764(2) 0.0149(9) Uani 1 1 d . . . . .
H42 H 0.698959 0.776325 0.637995 0.018 Uiso 1 1 calc R . . . .
C41 C 0.7188(2) 0.7977(5) 0.7370(2) 0.0174(9) Uani 1 1 d . . . . .
H41 H 0.733980 0.900366 0.740096 0.021 Uiso 1 1 calc R . . . .
C15 C 0.8298(2) 0.0753(5) 0.8741(2) 0.0199(9) Uani 1 1 d . . . . .
H15 H 0.865740 0.017315 0.906990 0.024 Uiso 1 1 calc R . . . .
C16 C 0.7598(3) 0.0917(5) 0.8767(2) 0.0191(9) Uani 1 1 d . . . . .
H16 H 0.747719 0.047631 0.911944 0.023 Uiso 1 1 calc R . . . .
C30 C 0.6197(2) 0.2715(5) 0.5408(2) 0.0178(9) Uani 1 1 d . . . . .
H30 H 0.621177 0.327671 0.503591 0.021 Uiso 1 1 calc R . . . .
C36 C 0.5682(3) 0.7206(5) 0.4549(2) 0.0199(9) Uani 1 1 d . . . . .
H36 H 0.520781 0.757752 0.429030 0.024 Uiso 1 1 calc R . . . .
C35 C 0.6279(3) 0.7475(5) 0.4350(2) 0.0206(10) Uani 1 1 d . . . . .
H35 H 0.621561 0.803739 0.395662 0.025 Uiso 1 1 calc R . . . .
C8 C 0.8784(2) 0.4259(5) 0.6338(2) 0.0184(9) Uani 1 1 d . . . . .
C9 C 0.8505(2) 0.2812(5) 0.6222(2) 0.0201(9) Uani 1 1 d . . . . .
H9 H 0.851966 0.224442 0.585108 0.024 Uiso 1 1 calc R . . . .
C33 C 0.7062(2) 0.6093(5) 0.5301(2) 0.0190(9) Uani 1 1 d . . . . .
H33 H 0.753394 0.570358 0.555542 0.023 Uiso 1 1 calc R . . . .
C34 C 0.6971(3) 0.6919(5) 0.4730(2) 0.0206(10) Uani 1 1 d . . . . .
H34 H 0.738105 0.710742 0.459658 0.025 Uiso 1 1 calc R . . . .
C28 C 0.5965(2) 0.0373(5) 0.5873(2) 0.0196(9) Uani 1 1 d . . . . .
H28 H 0.581875 -0.065747 0.582108 0.024 Uiso 1 1 calc R . . . .
C10 C 0.8202(2) 0.2214(5) 0.6666(2) 0.0199(9) Uani 1 1 d . . . . .
H10 H 0.799575 0.122769 0.659221 0.024 Uiso 1 1 calc R . . . .
C29 C 0.6005(2) 0.1212(5) 0.5332(2) 0.0205(10) Uani 1 1 d . . . . .
H29 H 0.589871 0.074051 0.491043 0.025 Uiso 1 1 calc R . . . .
C22 C 0.5878(2) 0.1673(5) 0.8551(2) 0.0202(9) Uani 1 1 d . . . . .
H22 H 0.607763 0.107386 0.894118 0.024 Uiso 1 1 calc R . . . .
C40 C 0.7174(2) 0.7233(5) 0.7931(2) 0.0170(9) Uani 1 1 d . . . . .
H40 H 0.731495 0.773812 0.834757 0.020 Uiso 1 1 calc R . . . .
C25 C 0.5282(2) 0.3435(5) 0.7387(2) 0.0189(9) Uani 1 1 d . . . . .
H25 H 0.507754 0.401233 0.699159 0.023 Uiso 1 1 calc R . . . .
C6 C 0.9068(2) 0.6693(5) 0.6880(2) 0.0201(9) Uani 1 1 d . . . . .
C24 C 0.4856(3) 0.3035(5) 0.7771(2) 0.0247(10) Uani 1 1 d . . . . .
H24 H 0.435795 0.335978 0.763860 0.030 Uiso 1 1 calc R . . . .
C4 C 0.9434(3) 0.9215(6) 0.7234(2) 0.0256(10) Uani 1 1 d . . . . .
H4 H 0.948605 1.001037 0.754466 0.031 Uiso 1 1 calc R . . . .
C23 C 0.5153(3) 0.2171(5) 0.8342(2) 0.0258(11) Uani 1 1 d . . . . .
H23 H 0.485558 0.191516 0.859613 0.031 Uiso 1 1 calc R . . . .
C1 C 0.9325(2) 0.6931(5) 0.6352(2) 0.0205(10) Uani 1 1 d . . . . .
C2 C 0.9632(3) 0.8286(6) 0.6254(2) 0.0258(10) Uani 1 1 d . . . . .
H2 H 0.980846 0.841218 0.589676 0.031 Uiso 1 1 calc R . . . .
C5 C 0.9132(3) 0.7880(6) 0.7324(2) 0.0250(10) Uani 1 1 d . . . . .
H5 H 0.896574 0.775795 0.768822 0.030 Uiso 1 1 calc R . . . .
C3 C 0.9669(3) 0.9443(6) 0.6696(2) 0.0278(11) Uani 1 1 d . . . . .
H3 H 0.985651 1.040061 0.663358 0.033 Uiso 1 1 calc R . . . .
C45 C 0.8551(3) 0.0547(6) 0.4391(3) 0.0352(12) Uani 1 1 d . . . . .
H45 H 0.836303 0.110767 0.395881 0.042 Uiso 1 1 calc R . . . .

loop_
_atom_site_aniso_label
_atom_site_aniso_U_11
_atom_site_aniso_U_22
_atom_site_aniso_U_33
_atom_site_aniso_U_23
_atom_site_aniso_U_13
_atom_site_aniso_U_12
S1 0.0205(6) 0.0308(7) 0.0167(5) -0.0029(5) 0.0080(4) -0.0048(5)
Cl3 0.0410(8) 0.0386(8) 0.0327(7) -0.0058(6) 0.0140(6) -0.0078(6)
Cl2 0.0584(10) 0.0672(11) 0.0370(8) -0.0081(7) 0.0179(7) -0.0313(8)
Cl1 0.0720(12) 0.0397(9) 0.0478(9) -0.0106(7) -0.0081(8) 0.0104(8)
O2 0.0328(19) 0.0335(19) 0.0173(16) -0.0037(14) 0.0130(14) -0.0071(15)
O1 0.0197(17) 0.041(2) 0.0274(18) -0.0128(16) 0.0136(14) -0.0075(15)
N1 0.0249(19) 0.0108(17) 0.0076(16) 0.0018(14) 0.0040(14) -0.0029(15)
C38 0.0090(19) 0.011(2) 0.0142(19) 0.0001(16) 0.0028(15) 0.0026(16)
C26 0.0090(19) 0.013(2) 0.0131(19) 0.0005(16) 0.0009(15) 0.0009(16)
C13 0.019(2) 0.014(2) 0.0112(19) -0.0010(16) 0.0039(16) 0.0037(17)
C31 0.012(2) 0.012(2) 0.015(2) -0.0001(16) 0.0027(16) 0.0012(16)
C32 0.023(2) 0.011(2) 0.0108(19) -0.0006(16) 0.0051(17) -0.0011(17)
C18 0.015(2) 0.0100(19) 0.0075(18) 0.0002(16) 0.0016(15) 0.0019(16)
C20 0.014(2) 0.0111(19) 0.016(2) -0.0018(16) 0.0058(16) -0.0029(16)
C39 0.015(2) 0.017(2) 0.0131(19) 0.0039(17) 0.0036(16) 0.0028(17)
C17 0.019(2) 0.012(2) 0.0101(19) -0.0022(16) 0.0041(16) -0.0002(17)
C11 0.0073(19) 0.024(2) 0.0121(19) 0.0029(17) 0.0019(15) 0.0055(17)
C27 0.019(2) 0.013(2) 0.015(2) 0.0030(17) 0.0026(17) 0.0024(17)
C43 0.0104(19) 0.016(2) 0.0112(19) 0.0004(16) 0.0033(15) 0.0005(16)
C19 0.011(2) 0.011(2) 0.0117(19) 0.0021(16) 0.0043(16) -0.0001(16)
C37 0.019(2) 0.017(2) 0.0119(19) -0.0023(17) 0.0036(17) -0.0014(17)
C14 0.015(2) 0.023(2) 0.0110(19) 0.0004(17) 0.0017(16) 0.0038(18)
C12 0.011(2) 0.024(2) 0.013(2) -0.0006(17) 0.0034(16) 0.0014(17)
C7 0.014(2) 0.026(2) 0.0114(19) 0.0013(18) 0.0028(16) -0.0003(18)
C21 0.018(2) 0.014(2) 0.0124(19) -0.0041(16) 0.0065(16) -0.0031(17)
C42 0.012(2) 0.014(2) 0.016(2) 0.0032(17) 0.0025(16) -0.0002(16)
C41 0.017(2) 0.013(2) 0.022(2) 0.0008(18) 0.0066(18) 0.0001(17)
C15 0.026(2) 0.016(2) 0.013(2) 0.0024(17) 0.0001(18) 0.0062(18)
C16 0.030(3) 0.016(2) 0.011(2) 0.0035(17) 0.0063(18) 0.0025(19)
C30 0.022(2) 0.019(2) 0.012(2) 0.0025(17) 0.0054(17) 0.0012(18)
C36 0.025(2) 0.016(2) 0.015(2) 0.0009(17) 0.0018(18) 0.0035(18)
C35 0.036(3) 0.014(2) 0.012(2) 0.0015(17) 0.0090(19) -0.0019(19)
C8 0.012(2) 0.030(2) 0.013(2) 0.0001(18) 0.0028(16) -0.0015(18)
C9 0.019(2) 0.029(2) 0.012(2) -0.0037(18) 0.0049(17) 0.0027(19)
C33 0.018(2) 0.020(2) 0.018(2) 0.0015(18) 0.0052(18) 0.0021(18)
C34 0.027(2) 0.017(2) 0.023(2) -0.0011(19) 0.016(2) -0.0011(19)
C28 0.025(2) 0.009(2) 0.019(2) -0.0006(17) 0.0011(18) -0.0006(18)
C10 0.017(2) 0.025(2) 0.017(2) -0.0008(19) 0.0048(17) 0.0027(19)
C29 0.027(2) 0.015(2) 0.015(2) -0.0029(18) 0.0005(18) 0.0018(18)
C22 0.025(2) 0.019(2) 0.019(2) -0.0057(18) 0.0107(18) -0.0084(19)
C40 0.020(2) 0.016(2) 0.014(2) -0.0044(17) 0.0035(17) 0.0022(17)
C25 0.017(2) 0.017(2) 0.023(2) -0.0048(18) 0.0064(18) -0.0024(18)
C6 0.017(2) 0.023(2) 0.018(2) -0.0026(19) 0.0035(17) -0.0002(18)
C24 0.019(2) 0.026(2) 0.033(3) -0.011(2) 0.014(2) -0.004(2)
C4 0.021(2) 0.026(3) 0.031(3) -0.010(2) 0.010(2) -0.003(2)
C23 0.032(3) 0.027(3) 0.027(2) -0.008(2) 0.020(2) -0.009(2)
C1 0.017(2) 0.027(2) 0.018(2) 0.0000(19) 0.0063(17) 0.0002(19)
C2 0.028(3) 0.028(3) 0.022(2) 0.004(2) 0.011(2) -0.003(2)
C5 0.029(3) 0.030(3) 0.021(2) -0.003(2) 0.015(2) 0.002(2)
C3 0.027(3) 0.026(3) 0.031(3) 0.005(2) 0.011(2) -0.001(2)
C45 0.051(3) 0.033(3) 0.023(3) 0.000(2) 0.015(2) -0.003(3)

loop_
_atom_type_symbol
_atom_type_description
_atom_type_scat_dispersion_real
_atom_type_scat_dispersion_imag
_atom_type_scat_source
C C 0.0033 0.0016 'International Tables Vol C Tables 4.2.6.8 and 6.1.1.4'
H H 0.0000 0.0000 'International Tables Vol C Tables 4.2.6.8 and 6.1.1.4'
Cl Cl 0.1484 0.1585 'International Tables Vol C Tables 4.2.6.8 and 6.1.1.4'
N N 0.0061 0.0033 'International Tables Vol C Tables 4.2.6.8 and 6.1.1.4'
O O 0.0106 0.0060 'International Tables Vol C Tables 4.2.6.8 and 6.1.1.4'
S S 0.1246 0.1234 'International Tables Vol C Tables 4.2.6.8 and 6.1.1.4'

loop_
_geom_angle_atom_site_label_1
_geom_angle_atom_site_label_2
_geom_angle_atom_site_label_3
_geom_angle
_geom_angle_site_symmetry_1
_geom_angle_site_symmetry_3
_geom_angle_publ_flag
O2 S1 O1 118.25(19) . . ?
O2 S1 C8 111.5(2) . . ?
O2 S1 C1 111.1(2) . . ?
O1 S1 C8 109.0(2) . . ?
O1 S1 C1 110.7(2) . . ?
C1 S1 C8 93.5(2) . . ?
C31 N1 C32 118.7(3) . . ?
C31 N1 C43 121.3(3) . . ?
C43 N1 C32 119.5(3) . . ?
C39 C38 C43 118.6(4) . . ?
C39 C38 C19 118.7(4) . . ?
C43 C38 C19 122.6(4) . . ?
C31 C26 C27 118.7(4) . . ?
C31 C26 C19 122.6(4) . . ?
C27 C26 C19 118.7(4) . . ?
C18 C13 C11 124.5(4) . . ?
C18 C13 C14 118.0(4) . . ?
C14 C13 C11 117.5(4) . . ?
N1 C31 C30 119.8(4) . . ?
C26 C31 N1 120.9(4) . . ?
C26 C31 C30 119.3(4) . . ?
C37 C32 N1 119.7(4) . . ?
C33 C32 N1 120.1(4) . . ?
C33 C32 C37 120.3(4) . . ?
C13 C18 C17 120.7(4) . . ?
C13 C18 C19 128.4(3) . . ?
C17 C18 C19 110.8(3) . . ?
C21 C20 C19 111.0(3) . . ?
C25 C20 C19 128.1(4) . . ?
C25 C20 C21 120.9(4) . . ?
C38 C39 H39 118.9 . . ?
C38 C39 C40 122.2(4) . . ?
C40 C39 H39 118.9 . . ?
C18 C17 C21 108.7(3) . . ?
C16 C17 C18 121.0(4) . . ?
C16 C17 C21 130.3(4) . . ?
C12 C11 C13 120.0(4) . . ?
C12 C11 C10 119.9(4) . . ?
C10 C11 C13 120.0(4) . . ?
C26 C27 H27 118.8 . . ?
C28 C27 C26 122.4(4) . . ?
C28 C27 H27 118.8 . . ?
N1 C43 C42 119.8(4) . . ?
C38 C43 N1 120.8(4) . . ?
C38 C43 C42 119.3(4) . . ?
C38 C19 C26 111.6(3) . . ?
C38 C19 C18 110.0(3) . . ?
C38 C19 C20 111.5(3) . . ?
C26 C19 C18 110.5(3) . . ?
C20 C19 C26 112.0(3) . . ?
C20 C19 C18 100.8(3) . . ?
C32 C37 H37 120.1 . . ?
C32 C37 C36 119.8(4) . . ?
C36 C37 H37 120.1 . . ?
C13 C14 H14 119.3 . . ?
C15 C14 C13 121.4(4) . . ?
C15 C14 H14 119.3 . . ?
C11 C12 H12 119.8 . . ?
C7 C12 C11 120.3(4) . . ?
C7 C12 H12 119.8 . . ?
C12 C7 C8 117.8(4) . . ?
C12 C7 C6 128.6(4) . . ?
C8 C7 C6 113.6(4) . . ?
C20 C21 C17 108.6(3) . . ?
C22 C21 C20 120.9(4) . . ?
C22 C21 C17 130.5(4) . . ?
C43 C42 H42 119.8 . . ?
C41 C42 C43 120.5(4) . . ?
C41 C42 H42 119.8 . . ?
C42 C41 H41 119.8 . . ?
C40 C41 C42 120.4(4) . . ?
C40 C41 H41 119.8 . . ?
C14 C15 H15 120.1 . . ?
C16 C15 C14 119.9(4) . . ?
C16 C15 H15 120.1 . . ?
C17 C16 H16 120.5 . . ?
C15 C16 C17 119.0(4) . . ?
C15 C16 H16 120.5 . . ?
C31 C30 H30 119.5 . . ?
C29 C30 C31 121.0(4) . . ?
C29 C30 H30 119.5 . . ?
C37 C36 H36 120.1 . . ?
C35 C36 C37 119.9(4) . . ?
C35 C36 H36 120.1 . . ?
C36 C35 H35 120.1 . . ?
C36 C35 C34 119.8(4) . . ?
C34 C35 H35 120.1 . . ?
C7 C8 S1 109.7(3) . . ?
C9 C8 S1 127.1(3) . . ?
C9 C8 C7 123.2(4) . . ?
C8 C9 H9 121.2 . . ?
C8 C9 C10 117.7(4) . . ?
C10 C9 H9 121.2 . . ?
C32 C33 H33 119.9 . . ?
C32 C33 C34 120.1(4) . . ?
C34 C33 H33 119.9 . . ?
C35 C34 H34 119.9 . . ?
C33 C34 C35 120.1(4) . . ?
C33 C34 H34 119.9 . . ?
C27 C28 H28 120.8 . . ?
C27 C28 C29 118.3(4) . . ?
C29 C28 H28 120.8 . . ?
C11 C10 H10 119.5 . . ?
C9 C10 C11 121.0(4) . . ?
C9 C10 H10 119.5 . . ?
C30 C29 C28 120.3(4) . . ?
C30 C29 H29 119.9 . . ?
C28 C29 H29 119.9 . . ?
C21 C22 H22 121.0 . . ?
C23 C22 C21 118.0(4) . . ?
C23 C22 H22 121.0 . . ?
C39 C40 H40 120.6 . . ?
C41 C40 C39 118.9(4) . . ?
C41 C40 H40 120.6 . . ?
C20 C25 H25 120.9 . . ?
C20 C25 C24 118.2(4) . . ?
C24 C25 H25 120.9 . . ?
C1 C6 C7 112.4(4) . . ?
C5 C6 C7 129.8(4) . . ?
C5 C6 C1 117.8(4) . . ?
C25 C24 H24 119.7 . . ?
C23 C24 C25 120.6(4) . . ?
C23 C24 H24 119.7 . . ?
C5 C4 H4 119.2 . . ?
C5 C4 C3 121.6(4) . . ?
C3 C4 H4 119.2 . . ?
C22 C23 H23 119.3 . . ?
C24 C23 C22 121.4(4) . . ?
C24 C23 H23 119.3 . . ?
C6 C1 S1 110.7(3) . . ?
C2 C1 S1 126.2(3) . . ?
C2 C1 C6 123.0(4) . . ?
C1 C2 H2 121.3 . . ?
C3 C2 C1 117.3(4) . . ?
C3 C2 H2 121.3 . . ?
C6 C5 H5 120.1 . . ?
C4 C5 C6 119.7(4) . . ?
C4 C5 H5 120.1 . . ?
C4 C3 H3 119.8 . . ?
C2 C3 C4 120.5(5) . . ?
C2 C3 H3 119.8 . . ?
Cl3 C45 Cl2 110.2(3) . . ?
Cl3 C45 Cl1 112.9(3) . . ?
Cl3 C45 H45 107.8 . . ?
Cl2 C45 H45 107.8 . . ?
Cl1 C45 Cl2 110.2(3) . . ?
Cl1 C45 H45 107.8 . . ?

loop_
_geom_bond_atom_site_label_1
_geom_bond_atom_site_label_2
_geom_bond_distance
_geom_bond_site_symmetry_2
_geom_bond_publ_flag
S1 O2 1.422(3) . ?
S1 O1 1.455(3) . ?
S1 C8 1.780(4) . ?
S1 C1 1.766(5) . ?
Cl3 C45 1.736(6) . ?
Cl2 C45 1.790(6) . ?
Cl1 C45 1.739(6) . ?
N1 C31 1.403(5) . ?
N1 C32 1.440(5) . ?
N1 C43 1.406(5) . ?
C38 C39 1.385(6) . ?
C38 C43 1.397(6) . ?
C38 C19 1.520(5) . ?
C26 C31 1.391(6) . ?
C26 C27 1.400(6) . ?
C26 C19 1.531(5) . ?
C13 C18 1.383(6) . ?
C13 C11 1.497(6) . ?
C13 C14 1.408(6) . ?
C31 C30 1.407(6) . ?
C32 C37 1.388(6) . ?
C32 C33 1.380(6) . ?
C18 C17 1.398(6) . ?
C18 C19 1.539(5) . ?
C20 C19 1.529(5) . ?
C20 C21 1.403(6) . ?
C20 C25 1.380(6) . ?
C39 H39 0.9500 . ?
C39 C40 1.391(6) . ?
C17 C21 1.467(6) . ?
C17 C16 1.394(6) . ?
C11 C12 1.393(6) . ?
C11 C10 1.394(6) . ?
C27 H27 0.9500 . ?
C27 C28 1.379(6) . ?
C43 C42 1.410(6) . ?
C37 H37 0.9500 . ?
C37 C36 1.392(6) . ?
C14 H14 0.9500 . ?
C14 C15 1.398(6) . ?
C12 H12 0.9500 . ?
C12 C7 1.388(6) . ?
C7 C8 1.402(6) . ?
C7 C6 1.487(6) . ?
C21 C22 1.391(6) . ?
C42 H42 0.9500 . ?
C42 C41 1.384(6) . ?
C41 H41 0.9500 . ?
C41 C40 1.379(6) . ?
C15 H15 0.9500 . ?
C15 C16 1.386(6) . ?
C16 H16 0.9500 . ?
C30 H30 0.9500 . ?
C30 C29 1.375(6) . ?
C36 H36 0.9500 . ?
C36 C35 1.389(6) . ?
C35 H35 0.9500 . ?
C35 C34 1.393(7) . ?
C8 C9 1.378(7) . ?
C9 H9 0.9500 . ?
C9 C10 1.387(6) . ?
C33 H33 0.9500 . ?
C33 C34 1.383(6) . ?
C34 H34 0.9500 . ?
C28 H28 0.9500 . ?
C28 C29 1.403(6) . ?
C10 H10 0.9500 . ?
C29 H29 0.9500 . ?
C22 H22 0.9500 . ?
C22 C23 1.388(7) . ?
C40 H40 0.9500 . ?
C25 H25 0.9500 . ?
C25 C24 1.403(6) . ?
C6 C1 1.404(6) . ?
C6 C5 1.394(6) . ?
C24 H24 0.9500 . ?
C24 C23 1.387(7) . ?
C4 H4 0.9500 . ?
C4 C5 1.363(7) . ?
C4 C3 1.398(7) . ?
C23 H23 0.9500 . ?
C1 C2 1.387(7) . ?
C2 H2 0.9500 . ?
C2 C3 1.379(7) . ?
C5 H5 0.9500 . ?
C3 H3 0.9500 . ?
C45 H45 1.0000 . ?

loop_
_twin_individual_id
_twin_individual_mass_fraction_refined
1 1(10)
2 0(10)
